data_7701003
loop_
_publ_author_name
'Puttock, Emma V.'
'Fradgley, Jack D.'
'Yufit, Dmitry S.'
'Williams, J. A. Gareth'

_publ_section_title
;
 A family of readily synthesised phosphorescent platinum(ii) complexes
 based on tridentate N^N^O-coordinating Schiff-base ligands.
;
_journal_issue 40
_journal_name_full 'Dalton transactions (Cambridge, England : 2003)'
_journal_page_first 15012
_journal_page_last 15028
_journal_paper_doi 10.1039/c9dt03156a
_journal_volume 48
_journal_year 2019
_chemical_formula_moiety 'C26 H14 F6 N2 O Pt, 2(C2 H6 O S)'
_chemical_formula_sum 'C30 H26 F6 N2 O3 Pt S2'
_chemical_formula_weight 835.74
_space_group_crystal_system monoclinic
_space_group_IT_number 14
_space_group_name_Hall '-P 2ybc'
_space_group_name_H-M_alt 'P 1 21/c 1'
_symmetry_space_group_name_Hall '-P 2ybc'
_symmetry_space_group_name_H-M 'P 1 21/c 1'
_atom_sites_solution_hydrogens geom
_atom_sites_solution_primary direct
_atom_sites_solution_secondary difmap
_audit_creation_date 2016-07-20
_audit_creation_method
;
Olex2 1.2-beta
(compiled 2016.07.08 svn.r3312 for OlexSys, GUI svn.r5203)
;
_audit_update_record
;
2019-07-25 deposited with the CCDC.    2019-08-21 downloaded from the CCDC.
;
_cell_angle_alpha 90
_cell_angle_beta 91.0751(14)
_cell_angle_gamma 90
_cell_formula_units_Z 4
_cell_length_a 16.5452(7)
_cell_length_b 18.5441(7)
_cell_length_c 9.7467(4)
_cell_measurement_reflns_used 9941
_cell_measurement_temperature 120.0
_cell_measurement_theta_max 31.14
_cell_measurement_theta_min 2.36
_cell_volume 2989.9(2)
_computing_cell_refinement 'APEX2 v.2013.4_1 (Bruker, 2013)'
_computing_data_collection 'APEX2 v.2013.4_1 (Bruker, 2013)'
_computing_data_reduction 'SAINT v8.34A (Bruker, 2013)'
_computing_molecular_graphics 'Olex2 (Dolomanov et al., 2009)'
_computing_publication_material 'Olex2 (Dolomanov et al., 2009)'
_computing_structure_refinement 'ShelXL (Sheldrick, 2015)'
_computing_structure_solution 'XS (Sheldrick, 2008)'
_diffrn_ambient_temperature 120.0
_diffrn_detector 'Bruker PHOTON 100 CMOS'
_diffrn_detector_area_resol_mean 10.4
_diffrn_detector_type 'CMOS sensor'
_diffrn_measured_fraction_theta_full 1.000
_diffrn_measured_fraction_theta_max 1.000
_diffrn_measurement_device '3-circle diffractometer'
_diffrn_measurement_device_type 'Bruker D8 Venture'
_diffrn_measurement_method '\f and \w scans'
_diffrn_radiation_monochromator 'focusing mirrors'
_diffrn_radiation_probe x-ray
_diffrn_radiation_type MoK\a
_diffrn_radiation_wavelength 0.71073
_diffrn_reflns_av_R_equivalents 0.0488
_diffrn_reflns_av_unetI/netI 0.0328
_diffrn_reflns_Laue_measured_fraction_full 1.000
_diffrn_reflns_Laue_measured_fraction_max 1.000
_diffrn_reflns_limit_h_max 23
_diffrn_reflns_limit_h_min -22
_diffrn_reflns_limit_k_max 26
_diffrn_reflns_limit_k_min -26
_diffrn_reflns_limit_l_max 13
_diffrn_reflns_limit_l_min -13
_diffrn_reflns_number 65412
_diffrn_reflns_point_group_measured_fraction_full 1.000
_diffrn_reflns_point_group_measured_fraction_max 1.000
_diffrn_reflns_theta_full 25.242
_diffrn_reflns_theta_max 30.000
_diffrn_reflns_theta_min 2.196
_diffrn_source 'microfocus sealed X-ray tube'
_diffrn_source_type 'Incoatec I\mS microsource'
_diffrn_standards_number 0
_exptl_absorpt_coefficient_mu 4.906
_exptl_absorpt_correction_T_max 1.0000
_exptl_absorpt_correction_T_min 0.8735
_exptl_absorpt_correction_type multi-scan
_exptl_absorpt_process_details
;
SADABS-2014/5 (Bruker,2014/5) was used for absorption correction.
wR2(int) was 0.0623 before and 0.0523 after correction.
The Ratio of minimum to maximum transmission is 0.8735.
The \l/2 correction factor is Not present.
;
_exptl_crystal_colour 'clear light orange'
_exptl_crystal_colour_lustre clear
_exptl_crystal_colour_modifier light
_exptl_crystal_colour_primary orange
_exptl_crystal_density_diffrn 1.857
_exptl_crystal_description prism
_exptl_crystal_F_000 1632
_exptl_crystal_size_max 0.11
_exptl_crystal_size_mid 0.1
_exptl_crystal_size_min 0.06
_refine_diff_density_max 0.649
_refine_diff_density_min -0.634
_refine_diff_density_rms 0.116
_refine_ls_extinction_method none
_refine_ls_goodness_of_fit_ref 1.039
_refine_ls_hydrogen_treatment constr
_refine_ls_matrix_type full
_refine_ls_number_parameters 405
_refine_ls_number_reflns 8719
_refine_ls_number_restraints 7
_refine_ls_restrained_S_all 1.043
_refine_ls_R_factor_all 0.0389
_refine_ls_R_factor_gt 0.0243
_refine_ls_shift/su_max 0.003
_refine_ls_shift/su_mean 0.000
_refine_ls_structure_factor_coef Fsqd
_refine_ls_weighting_details 'w=1/[\s^2^(Fo^2^)+(0.0100P)^2^+3.9800P] where P=(Fo^2^+2Fc^2^)/3'
_refine_ls_weighting_scheme calc
_refine_ls_wR_factor_gt 0.0399
_refine_ls_wR_factor_ref 0.0429
_reflns_Friedel_coverage 0.000
_reflns_number_gt 7146
_reflns_number_total 8719
_reflns_threshold_expression 'I > 2\s(I)'
_cod_data_source_file c9dt03156a2.cif
_cod_data_source_block PtL1CCAr_16srv273
_cod_depositor_comments
;
The following automatic conversions were performed:

'_diffrn_radiation_probe' value 'X-ray' changed to 'x-ray' according
to
/home/data/users/saulius/crontab/automatic-downloads/rss-feeds/RSC/lib/dictionaries/cif_core.dic
dictionary named 'cif_core.dic' version 2.4.2 from 2011-04-26.

Automatic conversion script
Id: cif_fix_values 4973 2017-02-22 13:04:09Z antanas 

 Adding full bibliography for 7701001--7701009.cif.
;
_cod_database_code 7701003
_shelx_space_group_comment
;
The symmetry employed for this shelxl refinement is uniquely defined
by the following loop, which should always be used as a source of
symmetry information in preference to the above space-group names.
They are only intended as comments.
;
_shelx_estimated_absorpt_t_max 0.757
_shelx_estimated_absorpt_t_min 0.614
_computing.bruker_data_scaling 'SADABS V2012/1 (Bruker AXS Inc.)'

_olex2_refinement_description
;
1. Fixed Uiso
 At 1.2 times of:
  All C(H) groups
 At 1.5 times of:
  All C(H,H,H) groups
2. Restrained distances
 S2-C4S \\sim S3-C6S \\sim S3-C5S \\sim S2-C3S
 with sigma of 0.005
 S3-O3S \\sim S2-O2S
 with sigma of 0.005
3. Others
 Fixed Sof: S2(0.4) O2S(0.4) C3S(0.4) H3SA(0.4) H3SB(0.4) H3SC(0.4) C4S(0.4)
 H4SA(0.4) H4SB(0.4) H4SC(0.4) S3(0.6) O3S(0.6) C5S(0.6) H5SA(0.6) H5SB(0.6)
 H5SC(0.6) C6S(0.6) H6SA(0.6) H6SB(0.6) H6SC(0.6)
4.a Riding coordinates:
 C3S(H3SA,H3SB,H3SC), C4S(H4SA,H4SB,H4SC), C5S(H5SA,H5SB,H5SC), C6S(H6SA,H6SB,
 H6SC)
4.b Aromatic/amide H refined with riding coordinates:
 C1(H1), C2(H2), C3(H3), C7(H7), C8(H8), C9(H9), C10(H10), C13(H13), C14(H14),
 C15(H15), C16(H16), C20(H20), C22(H22), C24(H24)
4.c Idealised Me refined as rotating group:
 C1S(H1SA,H1SB,H1SC), C2S(H2SA,H2SB,H2SC)
;
_shelx_shelxl_version_number 2014/7

loop_
_space_group_symop_operation_xyz
'x, y, z'
'-x, y+1/2, -z+1/2'
'-x, -y, -z'
'x, -y-1/2, z-1/2'

loop_
_atom_site_label
_atom_site_type_symbol
_atom_site_fract_x
_atom_site_fract_y
_atom_site_fract_z
_atom_site_U_iso_or_equiv
_atom_site_adp_type
_atom_site_occupancy
_atom_site_site_symmetry_order
_atom_site_calc_flag
_atom_site_refinement_flags_posn
_atom_site_refinement_flags_occupancy
_atom_site_disorder_assembly
_atom_site_disorder_group
Pt1 Pt 0.04409(2) 0.45696(2) 0.64824(2) 0.01134(3) Uani 1 1 d . . . .
F1 F 0.45390(10) 0.62555(9) 0.43564(17) 0.0321(4) Uani 1 1 d . . . .
F2 F 0.48665(12) 0.67928(9) 0.62290(19) 0.0395(5) Uani 1 1 d . . . .
F3 F 0.56433(10) 0.59774(9) 0.54219(18) 0.0332(4) Uani 1 1 d . . . .
F4 F 0.47683(12) 0.33827(9) 0.84096(19) 0.0396(5) Uani 1 1 d . . . .
F5 F 0.46268(12) 0.40748(11) 1.01308(18) 0.0447(5) Uani 1 1 d . . . .
F6 F 0.56725(11) 0.41720(12) 0.8889(2) 0.0589(7) Uani 1 1 d . . . .
O1 O 0.08074(10) 0.38856(9) 0.50389(17) 0.0173(4) Uani 1 1 d . . . .
N1 N -0.00058(12) 0.52241(10) 0.7901(2) 0.0131(4) Uani 1 1 d . . . .
N2 N -0.07334(12) 0.43072(10) 0.6234(2) 0.0126(4) Uani 1 1 d . . . .
C1 C 0.03967(16) 0.56788(13) 0.8710(3) 0.0170(5) Uani 1 1 d . . . .
H1 H 0.0965 0.5723 0.8612 0.020 Uiso 1 1 calc R . . .
C2 C 0.00116(17) 0.60972(14) 0.9705(3) 0.0209(6) Uani 1 1 d . . . .
H2 H 0.0319 0.6422 1.0261 0.025 Uiso 1 1 calc R . . .
C3 C -0.08010(17) 0.60388(13) 0.9876(3) 0.0198(6) Uani 1 1 d . . . .
H3 H -0.1063 0.6318 1.0553 0.024 Uiso 1 1 calc R . . .
C4 C -0.12495(16) 0.55579(13) 0.9035(3) 0.0174(5) Uani 1 1 d . . . .
C5 C -0.08313(14) 0.51643(13) 0.8037(2) 0.0134(5) Uani 1 1 d . . . .
C6 C -0.12440(14) 0.46739(12) 0.7157(2) 0.0148(5) Uani 1 1 d . . . .
C7 C -0.20625(15) 0.45823(15) 0.7281(3) 0.0237(6) Uani 1 1 d . . . .
H7 H -0.2345 0.4256 0.6695 0.028 Uiso 1 1 calc R . . .
C8 C -0.24802(17) 0.49730(15) 0.8278(3) 0.0277(6) Uani 1 1 d . . . .
H8 H -0.3047 0.4907 0.8357 0.033 Uiso 1 1 calc R . . .
C9 C -0.20911(16) 0.54461(15) 0.9136(3) 0.0254(6) Uani 1 1 d . . . .
H9 H -0.2388 0.5702 0.9806 0.030 Uiso 1 1 calc R . . .
C10 C -0.10160(15) 0.38716(13) 0.5298(2) 0.0155(5) Uani 1 1 d . . . .
H10 H -0.1587 0.3830 0.5209 0.019 Uiso 1 1 calc R . . .
C11 C -0.05407(15) 0.34525(13) 0.4397(2) 0.0154(5) Uani 1 1 d . . . .
C12 C 0.03177(16) 0.34670(13) 0.4330(2) 0.0165(5) Uani 1 1 d . . . .
C13 C 0.06880(17) 0.29811(14) 0.3407(3) 0.0208(6) Uani 1 1 d . . . .
H13 H 0.1261 0.2974 0.3351 0.025 Uiso 1 1 calc R . . .
C14 C 0.02406(19) 0.25215(15) 0.2595(3) 0.0273(7) Uani 1 1 d . . . .
H14 H 0.0508 0.2203 0.1990 0.033 Uiso 1 1 calc R . . .
C15 C -0.06034(19) 0.25143(15) 0.2646(3) 0.0266(6) Uani 1 1 d . . . .
H15 H -0.0909 0.2195 0.2078 0.032 Uiso 1 1 calc R . . .
C16 C -0.09825(17) 0.29731(14) 0.3524(3) 0.0220(6) Uani 1 1 d . . . .
H16 H -0.1556 0.2972 0.3552 0.026 Uiso 1 1 calc R . . .
C17 C 0.15817(15) 0.48357(13) 0.6774(3) 0.0163(5) Uani 1 1 d . . . .
C18 C 0.22950(16) 0.49697(14) 0.6909(3) 0.0196(5) Uani 1 1 d . . . .
C19 C 0.31568(15) 0.50341(14) 0.7039(3) 0.0169(5) Uani 1 1 d . . . .
C20 C 0.35867(15) 0.55567(13) 0.6300(3) 0.0183(5) Uani 1 1 d . . . .
H20 H 0.3302 0.5891 0.5732 0.022 Uiso 1 1 calc R . . .
C21 C 0.44245(16) 0.55850(13) 0.6397(3) 0.0182(5) Uani 1 1 d . . . .
C22 C 0.48568(16) 0.51100(14) 0.7223(3) 0.0194(5) Uani 1 1 d . . . .
H22 H 0.5430 0.5136 0.7288 0.023 Uiso 1 1 calc R . . .
C23 C 0.44348(15) 0.45962(15) 0.7952(3) 0.0185(5) Uani 1 1 d . . . .
C24 C 0.36018(14) 0.45529(14) 0.7868(2) 0.0175(5) Uani 1 1 d . . . .
H24 H 0.3328 0.4194 0.8377 0.021 Uiso 1 1 calc R . . .
C25 C 0.48643(17) 0.61489(15) 0.5608(3) 0.0253(6) Uani 1 1 d . . . .
C26 C 0.48758(17) 0.40568(17) 0.8832(3) 0.0273(6) Uani 1 1 d . . . .
S1 S 0.25451(4) 0.22298(4) 0.58935(7) 0.02415(15) Uani 1 1 d . . . .
O1S O 0.27014(13) 0.20019(10) 0.44432(19) 0.0285(5) Uani 1 1 d . . . .
C1S C 0.25742(19) 0.31845(14) 0.5962(3) 0.0297(7) Uani 1 1 d . . . .
H1SA H 0.3087 0.3356 0.5596 0.045 Uiso 1 1 calc GR . . .
H1SB H 0.2527 0.3343 0.6916 0.045 Uiso 1 1 calc GR . . .
H1SC H 0.2125 0.3382 0.5412 0.045 Uiso 1 1 calc GR . . .
C2S C 0.3454(2) 0.20742(19) 0.6835(3) 0.0457(9) Uani 1 1 d . . . .
H2SA H 0.3549 0.1554 0.6913 0.069 Uiso 1 1 calc GR . . .
H2SB H 0.3412 0.2284 0.7753 0.069 Uiso 1 1 calc GR . . .
H2SC H 0.3906 0.2299 0.6358 0.069 Uiso 1 1 calc GR . . .
S2 S 0.31187(11) 0.76431(10) 0.4860(2) 0.0311(4) Uani 0.4 1 d D P A 1
O2S O 0.2695(3) 0.6937(2) 0.4280(6) 0.0222(12) Uiso 0.4 1 d D P A 1
C3S C 0.3679(5) 0.7836(4) 0.3326(6) 0.0290(17) Uiso 0.4 1 d D P A 1
H3SA H 0.4094 0.7480 0.3220 0.044 Uiso 0.4 1 d R P A 1
H3SB H 0.3922 0.8305 0.3407 0.044 Uiso 0.4 1 d R P A 1
H3SC H 0.3320 0.7827 0.2540 0.044 Uiso 0.4 1 d R P A 1
C4S C 0.2344(5) 0.8312(4) 0.4441(11) 0.030(3) Uiso 0.4 1 d D P A 1
H4SA H 0.2170 0.8256 0.3502 0.045 Uiso 0.4 1 d R P A 1
H4SB H 0.2563 0.8787 0.4572 0.045 Uiso 0.4 1 d R P A 1
H4SC H 0.1892 0.8247 0.5031 0.045 Uiso 0.4 1 d R P A 1
S3 S 0.28125(8) 0.75759(8) 0.37156(15) 0.0372(3) Uani 0.6 1 d D P B 2
O3S O 0.2750(2) 0.69494(18) 0.4811(4) 0.0305(9) Uiso 0.6 1 d D P B 2
C5S C 0.3849(2) 0.7881(3) 0.3875(6) 0.0365(13) Uiso 0.6 1 d D P B 2
H5SA H 0.3885 0.8371 0.3563 0.055 Uiso 0.6 1 d R P B 2
H5SB H 0.4189 0.7580 0.3329 0.055 Uiso 0.6 1 d R P B 2
H5SC H 0.4021 0.7854 0.4819 0.055 Uiso 0.6 1 d R P B 2
C6S C 0.2428(4) 0.8317(3) 0.4765(7) 0.0330(18) Uiso 0.6 1 d D P B 2
H6SA H 0.2668 0.8290 0.5668 0.049 Uiso 0.6 1 d R P B 2
H6SB H 0.1852 0.8279 0.4825 0.049 Uiso 0.6 1 d R P B 2
H6SC H 0.2566 0.8770 0.4352 0.049 Uiso 0.6 1 d R P B 2

loop_
_atom_site_aniso_label
_atom_site_aniso_U_11
_atom_site_aniso_U_22
_atom_site_aniso_U_33
_atom_site_aniso_U_23
_atom_site_aniso_U_13
_atom_site_aniso_U_12
Pt1 0.01080(4) 0.01010(4) 0.01313(4) 0.00065(4) 0.00087(3) 0.00007(4)
F1 0.0334(10) 0.0336(10) 0.0296(9) 0.0082(8) 0.0070(7) -0.0007(8)
F2 0.0528(12) 0.0199(9) 0.0466(11) -0.0068(8) 0.0194(9) -0.0151(8)
F3 0.0188(8) 0.0358(10) 0.0454(11) 0.0067(8) 0.0107(8) -0.0057(7)
F4 0.0506(12) 0.0253(9) 0.0427(11) 0.0043(8) -0.0071(9) 0.0068(8)
F5 0.0539(13) 0.0582(13) 0.0218(9) 0.0067(9) -0.0070(9) 0.0041(10)
F6 0.0158(9) 0.0664(14) 0.0939(17) 0.0481(13) -0.0132(10) -0.0075(9)
O1 0.0166(9) 0.0179(9) 0.0174(9) -0.0031(7) 0.0013(7) 0.0025(7)
N1 0.0171(10) 0.0083(9) 0.0139(10) 0.0018(7) 0.0020(8) 0.0027(8)
N2 0.0125(10) 0.0104(9) 0.0148(10) 0.0022(8) 0.0011(8) -0.0008(8)
C1 0.0193(13) 0.0132(11) 0.0183(12) 0.0028(10) -0.0028(10) -0.0002(10)
C2 0.0306(15) 0.0155(12) 0.0166(13) 0.0007(10) -0.0022(11) 0.0013(11)
C3 0.0315(15) 0.0138(12) 0.0144(12) 0.0019(9) 0.0059(11) 0.0065(11)
C4 0.0225(13) 0.0134(13) 0.0163(12) 0.0036(9) 0.0055(10) 0.0053(10)
C5 0.0139(12) 0.0111(11) 0.0153(12) 0.0051(9) 0.0047(9) 0.0028(9)
C6 0.0151(12) 0.0107(12) 0.0187(12) 0.0024(9) 0.0025(9) 0.0007(9)
C7 0.0160(12) 0.0224(13) 0.0328(15) -0.0015(13) 0.0045(11) -0.0026(12)
C8 0.0155(13) 0.0254(15) 0.0427(18) 0.0002(13) 0.0112(12) -0.0012(11)
C9 0.0259(14) 0.0202(13) 0.0305(14) 0.0019(13) 0.0127(12) 0.0056(12)
C10 0.0155(12) 0.0126(11) 0.0181(12) 0.0042(9) -0.0023(10) -0.0020(9)
C11 0.0214(13) 0.0113(11) 0.0133(11) 0.0035(9) -0.0011(10) -0.0010(10)
C12 0.0242(14) 0.0122(11) 0.0131(12) 0.0034(9) -0.0011(10) 0.0025(10)
C13 0.0304(15) 0.0192(13) 0.0129(12) 0.0011(10) 0.0021(11) 0.0073(11)
C14 0.0483(19) 0.0186(13) 0.0151(13) -0.0012(11) 0.0001(13) 0.0078(13)
C15 0.0459(19) 0.0167(13) 0.0169(13) -0.0040(10) -0.0047(12) -0.0052(13)
C16 0.0286(15) 0.0193(13) 0.0180(13) 0.0003(10) -0.0030(11) -0.0065(11)
C17 0.0178(13) 0.0126(11) 0.0184(12) -0.0005(10) 0.0018(10) 0.0009(10)
C18 0.0204(13) 0.0157(12) 0.0227(13) -0.0007(10) 0.0001(11) 0.0015(10)
C19 0.0142(12) 0.0181(12) 0.0184(12) -0.0071(10) 0.0023(10) -0.0016(10)
C20 0.0189(13) 0.0174(13) 0.0185(12) -0.0030(10) 0.0005(10) -0.0003(10)
C21 0.0183(13) 0.0176(13) 0.0188(12) -0.0050(10) 0.0044(10) -0.0038(10)
C22 0.0134(12) 0.0228(13) 0.0219(13) -0.0039(11) 0.0009(10) -0.0034(10)
C23 0.0160(12) 0.0202(12) 0.0193(12) -0.0008(11) -0.0012(9) -0.0024(11)
C24 0.0155(12) 0.0197(12) 0.0174(12) -0.0036(11) 0.0045(9) -0.0044(11)
C25 0.0257(15) 0.0216(14) 0.0289(15) -0.0022(12) 0.0063(12) -0.0027(12)
C26 0.0169(14) 0.0332(16) 0.0318(16) 0.0072(13) -0.0017(12) -0.0049(12)
S1 0.0296(4) 0.0201(3) 0.0230(3) -0.0031(3) 0.0071(3) -0.0038(3)
O1S 0.0434(13) 0.0254(11) 0.0169(10) -0.0046(8) 0.0039(9) -0.0022(9)
C1S 0.0324(17) 0.0190(14) 0.0374(17) -0.0059(12) -0.0071(14) 0.0050(12)
C2S 0.062(2) 0.045(2) 0.0299(17) -0.0095(15) -0.0114(17) 0.0260(18)
S2 0.0225(9) 0.0290(10) 0.0416(11) 0.0149(8) -0.0009(8) -0.0031(8)
S3 0.0330(7) 0.0385(8) 0.0395(8) -0.0095(6) -0.0133(6) 0.0078(6)

loop_
_atom_type_symbol
_atom_type_description
_atom_type_scat_dispersion_real
_atom_type_scat_dispersion_imag
_atom_type_scat_source
C C 0.0033 0.0016 'International Tables Vol C Tables 4.2.6.8 and 6.1.1.4'
H H 0.0000 0.0000 'International Tables Vol C Tables 4.2.6.8 and 6.1.1.4'
F F 0.0171 0.0103 'International Tables Vol C Tables 4.2.6.8 and 6.1.1.4'
N N 0.0061 0.0033 'International Tables Vol C Tables 4.2.6.8 and 6.1.1.4'
O O 0.0106 0.0060 'International Tables Vol C Tables 4.2.6.8 and 6.1.1.4'
Pt Pt -1.7033 8.3905 'International Tables Vol C Tables 4.2.6.8 and 6.1.1.4'
S S 0.1246 0.1234 'International Tables Vol C Tables 4.2.6.8 and 6.1.1.4'

loop_
_geom_angle_atom_site_label_1
_geom_angle_atom_site_label_2
_geom_angle_atom_site_label_3
_geom_angle
O1 Pt1 N2 93.83(8)
N1 Pt1 O1 175.83(8)
N1 Pt1 N2 82.01(8)
C17 Pt1 O1 87.59(9)
C17 Pt1 N1 96.57(9)
C17 Pt1 N2 178.47(9)
C12 O1 Pt1 123.72(16)
C1 N1 Pt1 127.70(18)
C1 N1 C5 118.8(2)
C5 N1 Pt1 113.48(16)
C6 N2 Pt1 113.13(15)
C10 N2 Pt1 124.66(17)
C10 N2 C6 122.2(2)
N1 C1 H1 118.9
N1 C1 C2 122.2(2)
C2 C1 H1 118.9
C1 C2 H2 119.9
C3 C2 C1 120.1(2)
C3 C2 H2 119.9
C2 C3 H3 120.4
C2 C3 C4 119.2(2)
C4 C3 H3 120.4
C5 C4 C3 117.9(2)
C5 C4 C9 118.0(2)
C9 C4 C3 124.0(2)
N1 C5 C4 121.7(2)
N1 C5 C6 117.4(2)
C4 C5 C6 120.9(2)
C5 C6 N2 113.9(2)
C7 C6 N2 126.6(2)
C7 C6 C5 119.4(2)
C6 C7 H7 120.1
C6 C7 C8 119.8(3)
C8 C7 H7 120.1
C7 C8 H8 119.2
C9 C8 C7 121.5(3)
C9 C8 H8 119.2
C4 C9 H9 119.8
C8 C9 C4 120.3(2)
C8 C9 H9 119.8
N2 C10 H10 117.3
N2 C10 C11 125.3(2)
C11 C10 H10 117.3
C10 C11 C12 125.6(2)
C10 C11 C16 115.3(2)
C12 C11 C16 119.1(2)
O1 C12 C11 126.5(2)
O1 C12 C13 116.1(2)
C13 C12 C11 117.4(2)
C12 C13 H13 119.1
C14 C13 C12 121.7(3)
C14 C13 H13 119.1
C13 C14 H14 119.5
C13 C14 C15 121.0(3)
C15 C14 H14 119.5
C14 C15 H15 120.5
C16 C15 C14 119.1(3)
C16 C15 H15 120.5
C11 C16 H16 119.1
C15 C16 C11 121.8(3)
C15 C16 H16 119.1
C18 C17 Pt1 176.5(2)
C17 C18 C19 172.8(3)
C20 C19 C18 121.5(2)
C24 C19 C18 120.5(2)
C24 C19 C20 117.9(2)
C19 C20 H20 119.9
C21 C20 C19 120.3(2)
C21 C20 H20 119.9
C20 C21 C25 119.1(2)
C22 C21 C20 121.3(2)
C22 C21 C25 119.6(2)
C21 C22 H22 120.8
C21 C22 C23 118.4(2)
C23 C22 H22 120.8
C22 C23 C26 120.5(2)
C24 C23 C22 121.4(2)
C24 C23 C26 118.0(2)
C19 C24 H24 119.7
C23 C24 C19 120.6(2)
C23 C24 H24 119.7
F1 C25 F2 106.1(2)
F1 C25 F3 106.4(2)
F1 C25 C21 112.4(2)
F2 C25 F3 106.1(2)
F2 C25 C21 112.8(2)
F3 C25 C21 112.4(2)
F4 C26 F5 105.9(2)
F4 C26 F6 106.9(3)
F4 C26 C23 113.0(2)
F5 C26 C23 111.7(2)
F6 C26 F5 106.1(2)
F6 C26 C23 112.8(2)
O1S S1 C1S 108.15(13)
O1S S1 C2S 106.38(14)
C2S S1 C1S 96.96(16)
S1 C1S H1SA 109.5
S1 C1S H1SB 109.5
S1 C1S H1SC 109.5
H1SA C1S H1SB 109.5
H1SA C1S H1SC 109.5
H1SB C1S H1SC 109.5
S1 C2S H2SA 109.5
S1 C2S H2SB 109.5
S1 C2S H2SC 109.5
H2SA C2S H2SB 109.5
H2SA C2S H2SC 109.5
H2SB C2S H2SC 109.5
O2S S2 C3S 95.7(3)
O2S S2 C4S 100.2(4)
C3S S2 C4S 92.8(4)
S2 C3S H3SA 109.3
S2 C3S H3SB 109.4
S2 C3S H3SC 109.7
H3SA C3S H3SB 109.5
H3SA C3S H3SC 109.5
H3SB C3S H3SC 109.5
S2 C4S H4SA 109.7
S2 C4S H4SB 109.4
S2 C4S H4SC 109.4
H4SA C4S H4SB 109.5
H4SA C4S H4SC 109.5
H4SB C4S H4SC 109.5
O3S S3 C5S 104.2(3)
O3S S3 C6S 98.4(3)
C5S S3 C6S 93.2(3)
S3 C5S H5SA 109.5
S3 C5S H5SB 109.6
S3 C5S H5SC 109.3
H5SA C5S H5SB 109.5
H5SA C5S H5SC 109.5
H5SB C5S H5SC 109.5
S3 C6S H6SA 109.3
S3 C6S H6SB 109.6
S3 C6S H6SC 109.5
H6SA C6S H6SB 109.5
H6SA C6S H6SC 109.5
H6SB C6S H6SC 109.5

loop_
_geom_bond_atom_site_label_1
_geom_bond_atom_site_label_2
_geom_bond_distance
Pt1 O1 1.9970(16)
Pt1 N1 1.9925(19)
Pt1 N2 2.013(2)
Pt1 C17 1.966(3)
F1 C25 1.339(3)
F2 C25 1.339(3)
F3 C25 1.343(3)
F4 C26 1.327(3)
F5 C26 1.339(3)
F6 C26 1.335(3)
O1 C12 1.309(3)
N1 C1 1.325(3)
N1 C5 1.379(3)
N2 C6 1.419(3)
N2 C10 1.299(3)
C1 H1 0.9500
C1 C2 1.405(4)
C2 H2 0.9500
C2 C3 1.362(4)
C3 H3 0.9500
C3 C4 1.413(4)
C4 C5 1.408(3)
C4 C9 1.413(4)
C5 C6 1.417(3)
C6 C7 1.372(3)
C7 H7 0.9500
C7 C8 1.404(4)
C8 H8 0.9500
C8 C9 1.365(4)
C9 H9 0.9500
C10 H10 0.9500
C10 C11 1.421(3)
C11 C12 1.423(4)
C11 C16 1.423(3)
C12 C13 1.421(3)
C13 H13 0.9500
C13 C14 1.370(4)
C14 H14 0.9500
C14 C15 1.398(4)
C15 H15 0.9500
C15 C16 1.367(4)
C16 H16 0.9500
C17 C18 1.211(4)
C18 C19 1.434(4)
C19 C20 1.409(4)
C19 C24 1.403(4)
C20 H20 0.9500
C20 C21 1.388(4)
C21 C22 1.384(4)
C21 C25 1.495(4)
C22 H22 0.9500
C22 C23 1.385(4)
C23 C24 1.381(3)
C23 C26 1.498(4)
C24 H24 0.9500
S1 O1S 1.5024(19)
S1 C1S 1.772(3)
S1 C2S 1.771(3)
C1S H1SA 0.9800
C1S H1SB 0.9800
C1S H1SC 0.9800
C2S H2SA 0.9800
C2S H2SB 0.9800
C2S H2SC 0.9800
S2 O2S 1.585(4)
S2 C3S 1.810(4)
S2 C4S 1.825(4)
C3S H3SA 0.9601
C3S H3SB 0.9600
C3S H3SC 0.9600
C4S H4SA 0.9599
C4S H4SB 0.9599
C4S H4SC 0.9601
S3 O3S 1.582(3)
S3 C5S 1.809(4)
S3 C6S 1.834(4)
C5S H5SA 0.9601
C5S H5SB 0.9601
C5S H5SC 0.9600
C6S H6SA 0.9599
C6S H6SB 0.9600
C6S H6SC 0.9600

loop_
_geom_torsion_atom_site_label_1
_geom_torsion_atom_site_label_2
_geom_torsion_atom_site_label_3
_geom_torsion_atom_site_label_4
_geom_torsion
C5 C6 N2 Pt1 1.7(2)
C5 C6 N2 C10 -175.7(2)
C7 C6 N2 Pt1 -176.6(2)
C7 C6 N2 C10 6.0(4)
C11 C10 N2 Pt1 7.0(3)
C11 C10 N2 C6 -175.9(2)
C12 C11 C10 N2 -3.1(4)
C16 C11 C10 N2 175.5(2)
C20 C21 C25 F1 -39.3(3)
C20 C21 C25 F2 80.7(3)
C20 C21 C25 F3 -159.3(2)
C22 C21 C25 F1 141.7(2)
C22 C21 C25 F2 -98.3(3)
C22 C21 C25 F3 21.6(3)
C22 C23 C26 F4 -116.7(3)
C22 C23 C26 F5 124.0(3)
C22 C23 C26 F6 4.6(4)
C24 C23 C26 F4 61.8(3)
C24 C23 C26 F5 -57.5(3)
C24 C23 C26 F6 -176.9(3)
